data_7212858
loop_
_publ_author_name
'Berg, Nelly'
'Jones, Leigh F.'

_publ_section_title
;
 Alternating bimetallic Na/Mn covalent and ionic chains
;
_journal_issue 11
_journal_name_full CrystEngComm
_journal_page_first 3518
_journal_paper_doi 10.1039/c0ce00218f
_journal_volume 12
_journal_year 2010
_chemical_formula_sum 'C67 H59 Mn2 N3 Na2 O10'
_chemical_formula_weight 1222.03
_chemical_name_common (Na2Mn2(biphen)4(py)3(EtOH)2)n
_chemical_name_systematic
;
?
;
_space_group_IT_number 2
_symmetry_cell_setting triclinic
_symmetry_space_group_name_Hall '-P 1'
_symmetry_space_group_name_H-M 'P -1'
_atom_sites_solution_hydrogens geom
_atom_sites_solution_primary direct
_atom_sites_solution_secondary difmap
_audit_creation_method SHELXL-97
_cell_angle_alpha 96.06(3)
_cell_angle_beta 98.11(3)
_cell_angle_gamma 115.49(3)
_cell_formula_units_Z 2
_cell_length_a 11.814(2)
_cell_length_b 12.513(3)
_cell_length_c 22.786(5)
_cell_measurement_reflns_used 5803
_cell_measurement_temperature 150(2)
_cell_measurement_theta_max 25.35
_cell_measurement_theta_min 2.9409
_cell_volume 2957.6(14)
_computing_cell_refinement
;
CrysAlisPro, Oxford Diffraction Ltd.,
Version 1.171.34.9 (release 08-12-2009 CrysAlis171 .NET)
(compiled Dec 8 2009,17:31:18)
;
_computing_data_collection
;
CrysAlisPro, Oxford Diffraction Ltd.,
Version 1.171.34.9 (release 08-12-2009 CrysAlis171 .NET)
(compiled Dec 8 2009,17:31:18)
;
_computing_data_reduction
;
CrysAlisPro, Oxford Diffraction Ltd.,
Version 1.171.34.9 (release 08-12-2009 CrysAlis171 .NET)
(compiled Dec 8 2009,17:31:18)
;
_computing_molecular_graphics 'ORTEX (P.McArdle, 1995)'
_computing_publication_material 'SHELXL-97/2 (Sheldrick,1997)'
_computing_structure_refinement 'SHELXL-97 (Sheldrick, 1997)'
_computing_structure_solution 'SHELXS-97 (Sheldrick, 1990)'
_diffrn_ambient_temperature 150(2)
_diffrn_detector_area_resol_mean 16.1048
_diffrn_measured_fraction_theta_full 0.998
_diffrn_measured_fraction_theta_max 0.998
_diffrn_measurement_details
;
1 omega 24.00 53.00 1.0000 60.0000
omega____ theta____ kappa____ phi______ frames
- -17.3903 77.0000 30.0000 29
2 omega -9.00 39.00 1.0000 60.0000
omega____ theta____ kappa____ phi______ frames
- 19.7341 77.0000 -90.0000 48
3 omega -48.00 50.00 1.0000 60.0000
omega____ theta____ kappa____ phi______ frames
- 19.7341 -77.0000 30.0000 98
4 omega -50.00 50.00 1.0000 60.0000
omega____ theta____ kappa____ phi______ frames
- 19.7341 -77.0000 -60.0000 100
5 omega -6.00 86.00 1.0000 60.0000
omega____ theta____ kappa____ phi______ frames
- 19.7341 77.0000 150.0000 92
;
_diffrn_measurement_device_type 'Xcalibur, Sapphire3'
_diffrn_measurement_method '\w scans'
_diffrn_orient_matrix_UB_11 0.0239606000
_diffrn_orient_matrix_UB_12 -0.0424771000
_diffrn_orient_matrix_UB_13 -0.0053608000
_diffrn_orient_matrix_UB_21 -0.0631644000
_diffrn_orient_matrix_UB_22 -0.0476428000
_diffrn_orient_matrix_UB_23 -0.0053932000
_diffrn_orient_matrix_UB_31 -0.0077219000
_diffrn_orient_matrix_UB_32 0.0033406000
_diffrn_orient_matrix_UB_33 -0.0310855000
_diffrn_radiation_monochromator graphite
_diffrn_radiation_source 'Enhance (Mo) X-ray Source'
_diffrn_radiation_type 'Mo K\a'
_diffrn_radiation_wavelength 0.7107
_diffrn_reflns_av_R_equivalents 0.0477
_diffrn_reflns_limit_h_max 16
_diffrn_reflns_limit_h_min -11
_diffrn_reflns_limit_k_max 14
_diffrn_reflns_limit_k_min -17
_diffrn_reflns_limit_l_max 31
_diffrn_reflns_limit_l_min -30
_diffrn_reflns_number 23081
_diffrn_reflns_theta_full 25.35
_diffrn_reflns_theta_max 25.35
_diffrn_reflns_theta_min 2.9409
_exptl_absorpt_coefficient_mu 0.505
_exptl_absorpt_correction_T_max 1.00000
_exptl_absorpt_correction_T_min 0.99232
_exptl_absorpt_correction_type multi-scan
_exptl_absorpt_process_details
;
CrysAlisPro, Oxford Diffraction Ltd.,
Version 1.171.34.9 (release 08-12-2009 CrysAlis171 .NET)
(compiled Dec 8 2009,17:31:18)
Empirical absorption correction using spherical harmonics,
implemented in SCALE3 ABSPACK scaling algorithm.
;
_exptl_crystal_colour Brown
_exptl_crystal_density_diffrn 1.372
_exptl_crystal_density_method 'not measured'
_exptl_crystal_description Parallelepiped
_exptl_crystal_F_000 1268
_exptl_crystal_size_max 0.12
_exptl_crystal_size_mid 0.10
_exptl_crystal_size_min 0.08
_refine_diff_density_max 0.738
_refine_diff_density_min -0.581
_refine_diff_density_rms 0.069
_refine_ls_extinction_method none
_refine_ls_goodness_of_fit_ref 0.966
_refine_ls_hydrogen_treatment mixed
_refine_ls_matrix_type full
_refine_ls_number_parameters 761
_refine_ls_number_reflns 10822
_refine_ls_number_restraints 2
_refine_ls_restrained_S_all 0.966
_refine_ls_R_factor_all 0.1225
_refine_ls_R_factor_gt 0.0599
_refine_ls_shift/su_max 0.000
_refine_ls_shift/su_mean 0.000
_refine_ls_structure_factor_coef Fsqd
_refine_ls_weighting_details 'calc w=1/[\s^2^(Fo^2^)+(0.0596P)^2^+0.0000P] where P=(Fo^2^+2Fc^2^)/3'
_refine_ls_weighting_scheme calc
_refine_ls_wR_factor_gt 0.1218
_refine_ls_wR_factor_ref 0.1411
_reflns_number_gt 6185
_reflns_number_total 10822
_reflns_threshold_expression >2sigma(I)
_cod_data_source_file c0ce00218f.txt
_cod_data_source_block !
_cod_depositor_comments
;
The following automatic conversions were performed:

'_symmetry_cell_setting' value 'Triclinic' changed to 'triclinic'
according to /home/saulius/struct/CIF-dictionaries/cif_core.dic
dictionary named 'cif_core.dic' version 2.4.2 from 2011-04-26.

Automatic conversion script
Id: cif_fix_values 1891 2012-01-12 08:04:46Z andrius 
;
_cod_original_cell_volume 2957.6(10)
_cod_original_sg_symbol_H-M P-1
_cod_database_code 7212858

loop_
_symmetry_equiv_pos_as_xyz
'x, y, z'
'-x, -y, -z'

loop_
_atom_site_label
_atom_site_type_symbol
_atom_site_fract_x
_atom_site_fract_y
_atom_site_fract_z
_atom_site_U_iso_or_equiv
_atom_site_adp_type
_atom_site_occupancy
_atom_site_symmetry_multiplicity
_atom_site_calc_flag
_atom_site_refinement_flags
Mn1 Mn 0.0000 0.5000 0.5000 0.0212(2) Uani 1 2 d S
Mn2 Mn 0.00252(6) 0.22875(6) 0.25636(3) 0.02607(18) Uani 1 1 d .
Mn3 Mn 0.0000 0.0000 0.0000 0.0252(2) Uani 1 2 d S
Na1 Na 0.00749(15) 0.30721(13) 0.40173(6) 0.0240(4) Uani 1 1 d .
Na2 Na -0.03411(18) 0.04105(16) 0.13347(7) 0.0403(5) Uani 1 1 d .
N1 N 0.0571(4) 0.3973(3) 0.22178(15) 0.0358(10) Uani 1 1 d .
N2 N 0.0822(4) 0.1707(3) 0.44695(16) 0.0388(10) Uani 1 1 d .
N3 N -0.1703(5) -0.1517(6) 0.1646(2) 0.090(2) Uani 1 1 d .
O1 O -0.1265(3) 0.1435(3) 0.18566(12) 0.0347(8) Uani 1 1 d .
O2 O -0.1211(2) 0.2076(2) 0.30545(11) 0.0227(6) Uani 1 1 d .
O3 O 0.1060(3) 0.1664(3) 0.22208(12) 0.0320(7) Uani 1 1 d .
O4 O 0.1266(3) 0.3103(2) 0.32790(12) 0.0236(6) Uani 1 1 d .
O5 O 0.1863(3) 0.4837(3) 0.48603(14) 0.0369(8) Uani 1 1 d D
O6 O -0.0154(3) 0.4889(2) 0.41508(11) 0.0258(7) Uani 1 1 d .
O7 O 0.0748(3) 0.6710(2) 0.51300(11) 0.0239(7) Uani 1 1 d .
O8 O -0.0612(3) -0.1453(3) -0.05659(12) 0.0365(8) Uani 1 1 d .
O9 O 0.0226(3) -0.0753(2) 0.06610(12) 0.0305(7) Uani 1 1 d .
O10 O -0.1905(3) -0.0297(4) 0.03375(15) 0.0754(13) Uani 1 1 d D
H10A H -0.1894 0.0490 0.0285 0.090 Uiso 1 1 calc RD
C1 C -0.2165(4) 0.1807(4) 0.17105(18) 0.0335(11) Uani 1 1 d .
C2 C -0.2130(5) 0.2420(5) 0.1233(2) 0.0462(13) Uani 1 1 d .
H2 H -0.1448 0.2600 0.1024 0.055 Uiso 1 1 calc R
C3 C -0.3062(5) 0.2769(5) 0.1058(2) 0.0553(15) Uani 1 1 d .
H3 H -0.3016 0.3192 0.0733 0.066 Uiso 1 1 calc R
C4 C -0.4058(5) 0.2509(5) 0.1353(2) 0.0540(15) Uani 1 1 d .
H4 H -0.4699 0.2757 0.1237 0.065 Uiso 1 1 calc R
C5 C -0.4118(5) 0.1878(4) 0.1823(2) 0.0408(12) Uani 1 1 d .
H5 H -0.4809 0.1696 0.2027 0.049 Uiso 1 1 calc R
C6 C -0.3204(4) 0.1509(4) 0.20021(18) 0.0302(10) Uani 1 1 d .
C7 C -0.3332(4) 0.0755(4) 0.24727(19) 0.0294(10) Uani 1 1 d .
C8 C -0.4472(5) -0.0288(4) 0.2424(2) 0.0444(13) Uani 1 1 d .
H8 H -0.5164 -0.0495 0.2095 0.053 Uiso 1 1 calc R
C9 C -0.4615(5) -0.1035(4) 0.2852(2) 0.0500(14) Uani 1 1 d .
H9 H -0.5404 -0.1732 0.2819 0.060 Uiso 1 1 calc R
C10 C -0.3607(4) -0.0754(4) 0.3319(2) 0.0443(13) Uani 1 1 d .
H10 H -0.3689 -0.1278 0.3601 0.053 Uiso 1 1 calc R
C11 C -0.2473(4) 0.0284(4) 0.33852(19) 0.0351(11) Uani 1 1 d .
H11 H -0.1794 0.0480 0.3719 0.042 Uiso 1 1 calc R
C12 C -0.2314(4) 0.1049(4) 0.29652(18) 0.0243(10) Uani 1 1 d .
C13 C 0.1918(4) 0.1385(4) 0.25379(18) 0.0286(11) Uani 1 1 d .
C14 C 0.1692(5) 0.0171(4) 0.24451(19) 0.0330(11) Uani 1 1 d .
H14 H 0.0933 -0.0426 0.2179 0.040 Uiso 1 1 calc R
C15 C 0.2563(5) -0.0155(4) 0.2737(2) 0.0407(12) Uani 1 1 d .
H15 H 0.2399 -0.0976 0.2671 0.049 Uiso 1 1 calc R
C16 C 0.3662(5) 0.0687(4) 0.3121(2) 0.0420(13) Uani 1 1 d .
H16 H 0.4263 0.0459 0.3319 0.050 Uiso 1 1 calc R
C17 C 0.3882(4) 0.1874(4) 0.3215(2) 0.0397(12) Uani 1 1 d .
H17 H 0.4643 0.2457 0.3484 0.048 Uiso 1 1 calc R
C18 C 0.3034(4) 0.2248(4) 0.2931(2) 0.0289(11) Uani 1 1 d .
C19 C 0.3347(4) 0.3548(4) 0.3072(2) 0.0347(12) Uani 1 1 d .
C20 C 0.4561(5) 0.4433(4) 0.3067(3) 0.0565(16) Uani 1 1 d .
H20 H 0.5164 0.4196 0.2939 0.068 Uiso 1 1 calc R
C21 C 0.4924(5) 0.5640(4) 0.3239(3) 0.0678(19) Uani 1 1 d .
H21 H 0.5761 0.6227 0.3230 0.081 Uiso 1 1 calc R
C22 C 0.4049(5) 0.5983(4) 0.3426(3) 0.0525(15) Uani 1 1 d .
H22 H 0.4290 0.6813 0.3551 0.063 Uiso 1 1 calc R
C23 C 0.2831(4) 0.5135(4) 0.3434(2) 0.0359(12) Uani 1 1 d .
H23 H 0.2238 0.5385 0.3562 0.043 Uiso 1 1 calc R
C24 C 0.2463(4) 0.3916(4) 0.32545(19) 0.0286(10) Uani 1 1 d .
C25 C 0.0068(5) 0.4715(4) 0.2361(2) 0.0500(15) Uani 1 1 d .
H25 H -0.0551 0.4489 0.2607 0.060 Uiso 1 1 calc R
C26 C 0.0409(6) 0.5788(5) 0.2166(2) 0.0694(19) Uani 1 1 d .
H26 H 0.0063 0.6313 0.2290 0.083 Uiso 1 1 calc R
C27 C 0.1256(7) 0.6090(5) 0.1790(3) 0.080(2) Uani 1 1 d .
H27 H 0.1477 0.6812 0.1634 0.096 Uiso 1 1 calc R
C28 C 0.1782(6) 0.5345(5) 0.1640(3) 0.071(2) Uani 1 1 d .
H28 H 0.2391 0.5551 0.1387 0.085 Uiso 1 1 calc R
C29 C 0.1414(5) 0.4290(4) 0.1861(2) 0.0509(15) Uani 1 1 d .
H29 H 0.1776 0.3769 0.1754 0.061 Uiso 1 1 calc R
C30 C 0.1445(5) 0.1209(4) 0.4190(2) 0.0444(13) Uani 1 1 d .
H30 H 0.1414 0.1212 0.3771 0.053 Uiso 1 1 calc R
C31 C 0.2133(5) 0.0689(4) 0.4476(2) 0.0404(12) Uani 1 1 d .
H31 H 0.2567 0.0350 0.4258 0.049 Uiso 1 1 calc R
C32 C 0.2180(5) 0.0670(4) 0.5078(2) 0.0434(13) Uani 1 1 d .
H32 H 0.2636 0.0309 0.5286 0.052 Uiso 1 1 calc R
C33 C 0.1550(5) 0.1187(4) 0.5374(2) 0.0444(13) Uani 1 1 d .
H33 H 0.1579 0.1204 0.5793 0.053 Uiso 1 1 calc R
C34 C 0.0878(5) 0.1677(4) 0.5055(2) 0.0407(13) Uani 1 1 d .
H34 H 0.0430 0.2013 0.5264 0.049 Uiso 1 1 calc R
C35 C 0.2811(7) 0.4716(6) 0.5263(3) 0.0748(18) Uiso 1 1 d .
C36A C 0.3911(13) 0.4787(13) 0.5050(7) 0.065(4) Uiso 0.40 1 d P
H36A H 0.4232 0.5475 0.4843 0.097 Uiso 0.40 1 calc PR
H36B H 0.3681 0.4043 0.4768 0.097 Uiso 0.40 1 calc PR
H36C H 0.4578 0.4893 0.5391 0.097 Uiso 0.40 1 calc PR
C36B C 0.3830(10) 0.5686(9) 0.5538(5) 0.081(3) Uiso 0.60 1 d P
H36D H 0.4337 0.6053 0.5244 0.121 Uiso 0.60 1 calc PR
H36E H 0.4345 0.5480 0.5839 0.121 Uiso 0.60 1 calc PR
H36F H 0.3579 0.6257 0.5739 0.121 Uiso 0.60 1 calc PR
H5A H 0.241(7) 0.537(7) 0.469(3) 0.16(4) Uiso 1 1 d D
C37 C 0.1797(4) 0.7304(3) 0.49044(19) 0.0242(10) Uani 1 1 d .
C38 C 0.1688(4) 0.7372(3) 0.42894(18) 0.0248(10) Uani 1 1 d .
C39 C 0.2807(5) 0.7997(4) 0.4084(2) 0.0349(12) Uani 1 1 d .
H40 H 0.2744 0.8049 0.3668 0.042 Uiso 1 1 calc R
C40 C 0.3991(5) 0.8537(4) 0.4456(2) 0.0458(13) Uani 1 1 d .
H41 H 0.4737 0.8957 0.4302 0.055 Uiso 1 1 calc R
C41 C 0.4088(5) 0.8463(4) 0.5064(2) 0.0480(13) Uani 1 1 d .
H42 H 0.4907 0.8826 0.5327 0.058 Uiso 1 1 calc R
C42 C 0.2995(4) 0.7863(4) 0.5286(2) 0.0367(12) Uani 1 1 d .
H43 H 0.3067 0.7834 0.5704 0.044 Uiso 1 1 calc R
C43 C -0.0467(4) 0.5601(4) 0.38289(18) 0.0270(10) Uani 1 1 d .
C44 C -0.1625(4) 0.5125(4) 0.34171(19) 0.0369(12) Uani 1 1 d .
H44 H -0.2207 0.4297 0.3372 0.044 Uiso 1 1 calc R
C45 C -0.1943(5) 0.5832(5) 0.3074(2) 0.0485(14) Uani 1 1 d .
H45 H -0.2745 0.5486 0.2798 0.058 Uiso 1 1 calc R
C46 C -0.1128(5) 0.7021(5) 0.3124(2) 0.0473(14) Uani 1 1 d .
H46 H -0.1361 0.7505 0.2889 0.057 Uiso 1 1 calc R
C47 C 0.0042(5) 0.7512(4) 0.35214(19) 0.0353(11) Uani 1 1 d .
H47 H 0.0615 0.8339 0.3551 0.042 Uiso 1 1 calc R
C48 C 0.0413(4) 0.6832(4) 0.38812(18) 0.0258(10) Uani 1 1 d .
C49 C -0.1736(8) -0.2666(6) 0.1451(3) 0.088(2) Uani 1 1 d .
H49 H -0.1056 -0.2649 0.1268 0.106 Uiso 1 1 calc R
C50 C -0.2602(8) -0.3734(7) 0.1499(3) 0.097(3) Uani 1 1 d .
H50 H -0.2536 -0.4437 0.1345 0.117 Uiso 1 1 calc R
C51 C -0.3589(8) -0.3836(7) 0.1768(3) 0.090(2) Uani 1 1 d .
H51 H -0.4215 -0.4590 0.1823 0.108 Uiso 1 1 calc R
C52 C -0.3621(8) -0.2771(7) 0.1956(3) 0.096(2) Uani 1 1 d .
H52 H -0.4280 -0.2748 0.2144 0.115 Uiso 1 1 calc R
C53 C -0.2658(7) -0.1750(7) 0.1860(3) 0.082(2) Uani 1 1 d .
H53 H -0.2750 -0.1049 0.1989 0.099 Uiso 1 1 calc R
C54 C -0.1443(5) -0.2540(4) -0.0459(2) 0.0383(12) Uani 1 1 d .
C55 C -0.2721(5) -0.3096(5) -0.0763(3) 0.0625(17) Uani 1 1 d .
H55 H -0.3010 -0.2720 -0.1048 0.075 Uiso 1 1 calc R
C56 C -0.3558(6) -0.4175(6) -0.0653(4) 0.088(2) Uani 1 1 d .
H56 H -0.4427 -0.4546 -0.0862 0.106 Uiso 1 1 calc R
C57 C -0.3154(6) -0.4727(5) -0.0243(4) 0.085(2) Uani 1 1 d .
H57 H -0.3748 -0.5472 -0.0164 0.102 Uiso 1 1 calc R
C58 C -0.1899(6) -0.4212(4) 0.0053(3) 0.0568(16) Uani 1 1 d .
H58 H -0.1629 -0.4614 0.0331 0.068 Uiso 1 1 calc R
C59 C -0.1009(5) -0.3108(4) -0.0045(2) 0.0375(12) Uani 1 1 d .
C60 C 0.0338(4) -0.2551(4) 0.0275(2) 0.0317(11) Uani 1 1 d .
C61 C 0.1079(5) -0.3159(4) 0.0238(2) 0.0373(12) Uani 1 1 d .
H61 H 0.0711 -0.3944 -0.0001 0.045 Uiso 1 1 calc R
C62 C 0.2345(5) -0.2642(5) 0.0544(2) 0.0474(14) Uani 1 1 d .
H62 H 0.2846 -0.3061 0.0510 0.057 Uiso 1 1 calc R
C63 C 0.2868(5) -0.1515(5) 0.0898(2) 0.0490(14) Uani 1 1 d .
H63 H 0.3733 -0.1161 0.1113 0.059 Uiso 1 1 calc R
C64 C 0.2157(5) -0.0890(4) 0.0946(2) 0.0386(12) Uani 1 1 d .
H64 H 0.2530 -0.0118 0.1199 0.046 Uiso 1 1 calc R
C65 C 0.0901(4) -0.1381(4) 0.06286(18) 0.0302(11) Uani 1 1 d .
C66 C -0.3114(5) -0.0967(7) 0.0172(3) 0.106(3) Uani 1 1 d .
H67 H -0.3229 -0.1805 0.0130 0.127 Uiso 1 1 calc R
H66 H -0.3352 -0.0846 -0.0241 0.127 Uiso 1 1 calc R
C67 C -0.4091(6) -0.0950(7) 0.0474(3) 0.095(2) Uani 1 1 d .
H70 H -0.3802 -0.0852 0.0910 0.142 Uiso 1 1 calc R
H68 H -0.4875 -0.1710 0.0330 0.142 Uiso 1 1 calc R
H69 H -0.4264 -0.0277 0.0389 0.142 Uiso 1 1 calc R

loop_
_atom_site_aniso_label
_atom_site_aniso_U_11
_atom_site_aniso_U_22
_atom_site_aniso_U_33
_atom_site_aniso_U_23
_atom_site_aniso_U_13
_atom_site_aniso_U_12
Mn1 0.0244(5) 0.0186(5) 0.0179(5) 0.0001(4) 0.0075(4) 0.0072(4)
Mn2 0.0357(4) 0.0363(4) 0.0154(3) 0.0050(3) 0.0097(3) 0.0233(3)
Mn3 0.0284(6) 0.0314(5) 0.0169(5) -0.0029(4) 0.0035(4) 0.0164(5)
Na1 0.0319(10) 0.0237(8) 0.0187(8) 0.0014(7) 0.0087(8) 0.0142(8)
Na2 0.0569(13) 0.0569(12) 0.0207(9) 0.0004(9) 0.0093(9) 0.0392(11)
N1 0.066(3) 0.042(2) 0.020(2) 0.0099(18) 0.016(2) 0.039(2)
N2 0.057(3) 0.048(2) 0.028(2) 0.013(2) 0.015(2) 0.036(2)
N3 0.048(3) 0.160(6) 0.042(3) 0.034(4) 0.020(3) 0.023(4)
O1 0.049(2) 0.054(2) 0.0129(15) -0.0020(14) 0.0002(15) 0.0371(18)
O2 0.0231(16) 0.0254(15) 0.0160(14) 0.0003(12) 0.0052(13) 0.0083(14)
O3 0.046(2) 0.0462(19) 0.0218(16) 0.0087(15) 0.0122(15) 0.0356(17)
O4 0.0237(17) 0.0277(15) 0.0212(15) 0.0036(13) 0.0070(13) 0.0128(14)
O5 0.0313(19) 0.044(2) 0.041(2) 0.0055(17) 0.0044(17) 0.0236(17)
O6 0.0391(18) 0.0192(15) 0.0182(15) 0.0022(13) 0.0096(14) 0.0115(14)
O7 0.0315(17) 0.0188(14) 0.0205(15) 0.0013(12) 0.0111(14) 0.0095(14)
O8 0.050(2) 0.0367(18) 0.0213(17) -0.0080(14) -0.0051(15) 0.0252(17)
O9 0.0422(19) 0.0348(17) 0.0181(16) -0.0018(14) 0.0041(14) 0.0228(16)
O10 0.034(2) 0.156(4) 0.031(2) 0.009(2) 0.0092(19) 0.040(3)
C1 0.042(3) 0.051(3) 0.014(2) 0.001(2) -0.003(2) 0.031(3)
C2 0.054(3) 0.070(4) 0.024(3) 0.015(3) 0.006(3) 0.037(3)
C3 0.068(4) 0.071(4) 0.039(3) 0.030(3) 0.007(3) 0.040(3)
C4 0.067(4) 0.063(4) 0.047(3) 0.014(3) -0.006(3) 0.049(3)
C5 0.039(3) 0.053(3) 0.038(3) 0.006(3) 0.006(2) 0.029(3)
C6 0.035(3) 0.038(3) 0.020(2) 0.000(2) -0.004(2) 0.022(2)
C7 0.030(3) 0.030(2) 0.028(2) 0.002(2) 0.002(2) 0.015(2)
C8 0.034(3) 0.049(3) 0.037(3) -0.002(3) -0.012(2) 0.014(3)
C9 0.034(3) 0.039(3) 0.054(3) 0.010(3) -0.005(3) -0.001(2)
C10 0.030(3) 0.042(3) 0.046(3) 0.019(3) -0.003(3) 0.004(2)
C11 0.033(3) 0.037(3) 0.028(3) 0.010(2) -0.001(2) 0.011(2)
C12 0.026(2) 0.026(2) 0.020(2) -0.0007(19) 0.002(2) 0.013(2)
C13 0.041(3) 0.038(3) 0.022(2) 0.013(2) 0.020(2) 0.027(2)
C14 0.048(3) 0.033(3) 0.026(2) 0.004(2) 0.010(2) 0.025(2)
C15 0.058(4) 0.038(3) 0.041(3) 0.011(3) 0.016(3) 0.032(3)
C16 0.046(3) 0.046(3) 0.052(3) 0.018(3) 0.014(3) 0.033(3)
C17 0.033(3) 0.037(3) 0.056(3) 0.010(3) 0.011(3) 0.020(2)
C18 0.026(3) 0.031(2) 0.041(3) 0.017(2) 0.023(2) 0.016(2)
C19 0.033(3) 0.030(3) 0.050(3) 0.015(2) 0.022(3) 0.016(2)
C20 0.039(3) 0.046(3) 0.103(5) 0.026(3) 0.041(3) 0.026(3)
C21 0.043(4) 0.032(3) 0.140(6) 0.029(4) 0.050(4) 0.016(3)
C22 0.049(3) 0.024(3) 0.092(4) 0.023(3) 0.032(3) 0.016(3)
C23 0.039(3) 0.029(3) 0.048(3) 0.013(2) 0.019(3) 0.019(2)
C24 0.028(3) 0.029(2) 0.031(3) 0.011(2) 0.014(2) 0.012(2)
C25 0.085(4) 0.061(3) 0.037(3) 0.022(3) 0.029(3) 0.056(3)
C26 0.137(6) 0.066(4) 0.048(4) 0.020(3) 0.033(4) 0.079(4)
C27 0.153(7) 0.062(4) 0.061(4) 0.036(4) 0.051(5) 0.068(5)
C28 0.125(6) 0.064(4) 0.068(4) 0.042(4) 0.064(4) 0.063(4)
C29 0.081(4) 0.056(3) 0.044(3) 0.022(3) 0.040(3) 0.045(3)
C30 0.063(4) 0.054(3) 0.035(3) 0.013(3) 0.021(3) 0.039(3)
C31 0.046(3) 0.048(3) 0.043(3) 0.010(3) 0.015(3) 0.033(3)
C32 0.050(3) 0.050(3) 0.040(3) 0.013(3) 0.007(3) 0.030(3)
C33 0.067(4) 0.056(3) 0.027(3) 0.016(3) 0.012(3) 0.040(3)
C34 0.062(4) 0.045(3) 0.034(3) 0.012(2) 0.019(3) 0.037(3)
C37 0.029(3) 0.013(2) 0.030(2) 0.0022(19) 0.011(2) 0.008(2)
C38 0.031(3) 0.015(2) 0.029(2) 0.0031(19) 0.011(2) 0.010(2)
C39 0.042(3) 0.025(2) 0.042(3) 0.008(2) 0.024(3) 0.014(2)
C40 0.031(3) 0.031(3) 0.061(4) 0.004(3) 0.020(3) -0.001(2)
C41 0.029(3) 0.034(3) 0.059(4) -0.005(3) -0.001(3) 0.000(2)
C42 0.039(3) 0.028(2) 0.032(3) 0.000(2) 0.005(2) 0.007(2)
C43 0.029(3) 0.039(3) 0.018(2) 0.007(2) 0.013(2) 0.016(2)
C44 0.026(3) 0.052(3) 0.027(3) 0.009(2) 0.011(2) 0.009(2)
C45 0.028(3) 0.085(4) 0.036(3) 0.021(3) 0.009(2) 0.026(3)
C46 0.056(4) 0.077(4) 0.035(3) 0.026(3) 0.015(3) 0.049(3)
C47 0.048(3) 0.043(3) 0.027(3) 0.014(2) 0.017(2) 0.028(3)
C48 0.035(3) 0.030(2) 0.021(2) 0.007(2) 0.014(2) 0.020(2)
C49 0.150(8) 0.056(4) 0.078(5) 0.016(4) 0.044(5) 0.057(5)
C50 0.128(7) 0.101(6) 0.057(5) 0.006(4) 0.038(5) 0.043(6)
C51 0.115(7) 0.087(5) 0.063(5) 0.005(4) 0.010(5) 0.046(5)
C52 0.109(6) 0.083(5) 0.099(6) -0.003(5) 0.003(5) 0.057(5)
C53 0.086(5) 0.092(6) 0.084(5) 0.038(5) 0.022(5) 0.049(5)
C54 0.039(3) 0.029(3) 0.041(3) -0.018(2) 0.003(3) 0.017(2)
C55 0.040(3) 0.054(4) 0.080(5) -0.030(3) -0.011(3) 0.026(3)
C56 0.030(4) 0.062(5) 0.139(7) -0.046(4) -0.003(4) 0.011(4)
C57 0.049(4) 0.039(4) 0.150(8) -0.018(4) 0.047(5) 0.005(3)
C58 0.055(4) 0.034(3) 0.081(4) -0.001(3) 0.036(4) 0.017(3)
C59 0.038(3) 0.030(3) 0.049(3) 0.001(2) 0.017(3) 0.019(2)
C60 0.040(3) 0.031(2) 0.033(3) 0.013(2) 0.018(2) 0.019(2)
C61 0.051(3) 0.038(3) 0.036(3) 0.016(2) 0.022(3) 0.026(3)
C62 0.058(4) 0.072(4) 0.040(3) 0.026(3) 0.020(3) 0.049(3)
C63 0.044(3) 0.084(4) 0.030(3) 0.013(3) 0.004(3) 0.040(3)
C64 0.045(3) 0.051(3) 0.023(3) 0.003(2) 0.003(2) 0.027(3)
C65 0.040(3) 0.040(3) 0.020(2) 0.012(2) 0.014(2) 0.023(2)
C66 0.029(4) 0.176(8) 0.053(4) -0.031(5) 0.009(3) 0.005(4)
C67 0.045(4) 0.174(7) 0.061(4) 0.009(5) 0.016(4) 0.047(5)

loop_
_atom_type_symbol
_atom_type_description
_atom_type_scat_dispersion_real
_atom_type_scat_dispersion_imag
_atom_type_scat_source
C C 0.0033 0.0016 'International Tables Vol C Tables 4.2.6.8 and 6.1.1.4'
H H 0.0000 0.0000 'International Tables Vol C Tables 4.2.6.8 and 6.1.1.4'
N N 0.0061 0.0033 'International Tables Vol C Tables 4.2.6.8 and 6.1.1.4'
O O 0.0106 0.0060 'International Tables Vol C Tables 4.2.6.8 and 6.1.1.4'
Na Na 0.0362 0.0249 'International Tables Vol C Tables 4.2.6.8 and 6.1.1.4'
Mn Mn 0.3368 0.7283 'International Tables Vol C Tables 4.2.6.8 and 6.1.1.4'

loop_
_geom_angle_atom_site_label_1
_geom_angle_atom_site_label_2
_geom_angle_atom_site_label_3
_geom_angle
_geom_angle_site_symmetry_1
_geom_angle_site_symmetry_3
O7 Mn1 O7 180.000(1) 2_566 .
O7 Mn1 O6 91.89(11) 2_566 2_566
O7 Mn1 O6 88.11(11) . 2_566
O7 Mn1 O6 88.11(11) 2_566 .
O7 Mn1 O6 91.89(11) . .
O6 Mn1 O6 180.000(1) 2_566 .
O7 Mn1 O5 83.47(12) 2_566 .
O7 Mn1 O5 96.53(12) . .
O6 Mn1 O5 101.64(12) 2_566 .
O6 Mn1 O5 78.36(12) . .
O7 Mn1 O5 96.53(12) 2_566 2_566
O7 Mn1 O5 83.47(12) . 2_566
O6 Mn1 O5 78.36(12) 2_566 2_566
O6 Mn1 O5 101.64(12) . 2_566
O5 Mn1 O5 180.00(15) . 2_566
O7 Mn1 Na1 47.42(8) 2_566 .
O7 Mn1 Na1 132.58(8) . .
O6 Mn1 Na1 130.66(8) 2_566 .
O6 Mn1 Na1 49.34(8) . .
O5 Mn1 Na1 55.01(9) . .
O5 Mn1 Na1 124.99(9) 2_566 .
O7 Mn1 Na1 132.58(8) 2_566 2_566
O7 Mn1 Na1 47.42(8) . 2_566
O6 Mn1 Na1 49.34(8) 2_566 2_566
O6 Mn1 Na1 130.66(8) . 2_566
O5 Mn1 Na1 124.99(9) . 2_566
O5 Mn1 Na1 55.01(9) 2_566 2_566
Na1 Mn1 Na1 180.0 . 2_566
O4 Mn2 O1 178.11(11) . .
O4 Mn2 O2 85.98(11) . .
O1 Mn2 O2 92.34(12) . .
O4 Mn2 O3 93.55(12) . .
O1 Mn2 O3 87.39(13) . .
O2 Mn2 O3 147.49(11) . .
O4 Mn2 N1 90.90(13) . .
O1 Mn2 N1 90.52(14) . .
O2 Mn2 N1 111.28(12) . .
O3 Mn2 N1 101.23(12) . .
O4 Mn2 Na2 136.89(9) . .
O1 Mn2 Na2 43.92(9) . .
O2 Mn2 Na2 126.02(9) . .
O3 Mn2 Na2 43.60(10) . .
N1 Mn2 Na2 100.70(10) . .
O4 Mn2 Na1 42.63(8) . .
O1 Mn2 Na1 135.71(9) . .
O2 Mn2 Na1 43.37(9) . .
O3 Mn2 Na1 128.55(10) . .
N1 Mn2 Na1 104.06(10) . .
Na2 Mn2 Na1 155.23(4) . .
O8 Mn3 O8 180.0(2) . 2
O8 Mn3 O9 92.28(12) . .
O8 Mn3 O9 87.72(12) 2 .
O8 Mn3 O9 87.72(12) . 2
O8 Mn3 O9 92.28(12) 2 2
O9 Mn3 O9 180.0(2) . 2
O8 Mn3 O10 79.79(14) . 2
O8 Mn3 O10 100.21(14) 2 2
O9 Mn3 O10 97.93(13) . 2
O9 Mn3 O10 82.07(13) 2 2
O8 Mn3 O10 100.21(14) . .
O8 Mn3 O10 79.79(14) 2 .
O9 Mn3 O10 82.07(13) . .
O9 Mn3 O10 97.93(13) 2 .
O10 Mn3 O10 180.00(15) 2 .
O8 Mn3 Na2 129.96(9) . .
O8 Mn3 Na2 50.04(9) 2 .
O9 Mn3 Na2 48.60(9) . .
O9 Mn3 Na2 131.40(9) 2 .
O10 Mn3 Na2 127.89(10) 2 .
O10 Mn3 Na2 52.11(10) . .
O8 Mn3 Na2 50.04(9) . 2
O8 Mn3 Na2 129.96(9) 2 2
O9 Mn3 Na2 131.40(9) . 2
O9 Mn3 Na2 48.60(9) 2 2
O10 Mn3 Na2 52.11(10) 2 2
O10 Mn3 Na2 127.89(10) . 2
Na2 Mn3 Na2 180.00(7) . 2
O7 Na1 O4 169.33(12) 2_566 .
O7 Na1 O2 123.61(11) 2_566 .
O4 Na1 O2 66.94(10) . .
O7 Na1 O6 67.97(9) 2_566 .
O4 Na1 O6 109.85(10) . .
O2 Na1 O6 102.32(11) . .
O7 Na1 N2 89.20(11) 2_566 .
O4 Na1 N2 88.42(11) . .
O2 Na1 N2 108.79(13) . .
O6 Na1 N2 148.26(13) . .
O7 Na1 O5 69.74(11) 2_566 .
O4 Na1 O5 99.73(11) . .
O2 Na1 O5 158.33(11) . .
O6 Na1 O5 65.00(11) . .
N2 Na1 O5 86.97(13) . .
O7 Na1 Mn1 36.86(6) 2_566 .
O4 Na1 Mn1 136.13(9) . .
O2 Na1 Mn1 131.91(9) . .
O6 Na1 Mn1 37.03(6) . .
N2 Na1 Mn1 112.50(10) . .
O5 Na1 Mn1 47.01(7) . .
O7 Na1 Mn2 157.40(9) 2_566 .
O4 Na1 Mn2 33.06(7) . .
O2 Na1 Mn2 33.89(6) . .
O6 Na1 Mn2 108.79(8) . .
N2 Na1 Mn2 100.62(10) . .
O5 Na1 Mn2 130.55(9) . .
Mn1 Na1 Mn2 145.77(5) . .
O3 Na2 O1 68.64(11) . .
O3 Na2 O9 122.48(13) . .
O1 Na2 O9 168.81(14) . .
O3 Na2 O8 102.50(12) . 2
O1 Na2 O8 111.11(12) . 2
O9 Na2 O8 67.00(10) . 2
O3 Na2 N3 105.13(15) . .
O1 Na2 N3 91.47(18) . .
O9 Na2 N3 86.74(17) . .
O8 Na2 N3 149.26(17) 2 .
O3 Na2 O10 160.59(15) . .
O1 Na2 O10 98.16(13) . .
O9 Na2 O10 70.78(12) . .
O8 Na2 O10 68.11(12) 2 .
N3 Na2 O10 88.87(16) . .
O3 Na2 Mn3 132.82(10) . .
O1 Na2 Mn3 135.33(10) . .
O9 Na2 Mn3 37.22(7) . .
O8 Na2 Mn3 37.10(7) 2 .
N3 Na2 Mn3 112.22(15) . .
O10 Na2 Mn3 48.00(8) . .
O3 Na2 Mn2 34.57(7) . .
O1 Na2 Mn2 34.15(8) . .
O9 Na2 Mn2 157.01(11) . .
O8 Na2 Mn2 112.30(9) 2 .
N3 Na2 Mn2 98.14(15) . .
O10 Na2 Mn2 131.46(11) . .
Mn3 Na2 Mn2 149.22(6) . .
C29 N1 C25 117.9(4) . .
C29 N1 Mn2 121.1(3) . .
C25 N1 Mn2 121.0(3) . .
C34 N2 C30 116.6(4) . .
C34 N2 Na1 119.5(3) . .
C30 N2 Na1 122.1(3) . .
C53 N3 C49 105.3(6) . .
C53 N3 Na2 127.4(6) . .
C49 N3 Na2 125.2(4) . .
C1 O1 Mn2 118.1(3) . .
C1 O1 Na2 136.2(3) . .
Mn2 O1 Na2 101.93(14) . .
C12 O2 Mn2 122.1(2) . .
C12 O2 Na1 122.8(2) . .
Mn2 O2 Na1 102.74(12) . .
C13 O3 Mn2 125.1(2) . .
C13 O3 Na2 121.7(3) . .
Mn2 O3 Na2 101.83(14) . .
C24 O4 Mn2 120.0(2) . .
C24 O4 Na1 129.5(2) . .
Mn2 O4 Na1 104.31(12) . .
C35 O5 Mn1 131.8(3) . .
C35 O5 Na1 124.3(3) . .
Mn1 O5 Na1 77.99(10) . .
C35 O5 H5A 95(5) . .
Mn1 O5 H5A 119(5) . .
Na1 O5 H5A 109(5) . .
C43 O6 Mn1 124.8(2) . .
C43 O6 Na1 140.9(2) . .
Mn1 O6 Na1 93.63(11) . .
C37 O7 Mn1 118.3(2) . .
C37 O7 Na1 139.2(2) . 2_566
Mn1 O7 Na1 95.72(10) . 2_566
C54 O8 Mn3 122.4(3) . .
C54 O8 Na2 144.0(3) . 2
Mn3 O8 Na2 92.86(12) . 2
C65 O9 Mn3 118.1(2) . .
C65 O9 Na2 143.8(3) . .
Mn3 O9 Na2 94.18(12) . .
C66 O10 Mn3 138.9(4) . .
C66 O10 Na2 133.9(4) . .
Mn3 O10 Na2 79.88(12) . .
C66 O10 H10A 98.3 . .
Mn3 O10 H10A 98.3 . .
Na2 O10 H10A 98.3 . .
O1 C1 C2 120.0(4) . .
O1 C1 C6 121.2(4) . .
C2 C1 C6 118.7(4) . .
C3 C2 C1 121.3(4) . .
C3 C2 H2 119.3 . .
C1 C2 H2 119.3 . .
C4 C3 C2 120.1(4) . .
C4 C3 H3 120.0 . .
C2 C3 H3 120.0 . .
C3 C4 C5 119.2(4) . .
C3 C4 H4 120.4 . .
C5 C4 H4 120.4 . .
C6 C5 C4 121.8(4) . .
C6 C5 H5 119.1 . .
C4 C5 H5 119.1 . .
C5 C6 C1 118.9(4) . .
C5 C6 C7 121.2(4) . .
C1 C6 C7 119.8(4) . .
C8 C7 C12 118.6(4) . .
C8 C7 C6 119.7(4) . .
C12 C7 C6 121.7(4) . .
C7 C8 C9 121.2(4) . .
C7 C8 H8 119.4 . .
C9 C8 H8 119.4 . .
C10 C9 C8 119.5(4) . .
C10 C9 H9 120.3 . .
C8 C9 H9 120.3 . .
C9 C10 C11 120.6(4) . .
C9 C10 H10 119.7 . .
C11 C10 H10 119.7 . .
C10 C11 C12 120.7(4) . .
C10 C11 H11 119.6 . .
C12 C11 H11 119.6 . .
O2 C12 C11 119.2(4) . .
O2 C12 C7 121.5(3) . .
C11 C12 C7 119.3(4) . .
O3 C13 C18 122.9(4) . .
O3 C13 C14 118.0(4) . .
C18 C13 C14 119.0(4) . .
C15 C14 C13 120.4(5) . .
C15 C14 H14 119.8 . .
C13 C14 H14 119.8 . .
C16 C15 C14 120.8(4) . .
C16 C15 H15 119.6 . .
C14 C15 H15 119.6 . .
C15 C16 C17 118.9(4) . .
C15 C16 H16 120.6 . .
C17 C16 H16 120.6 . .
C16 C17 C18 122.5(5) . .
C16 C17 H17 118.8 . .
C18 C17 H17 118.8 . .
C17 C18 C13 118.4(4) . .
C17 C18 C19 118.4(4) . .
C13 C18 C19 123.2(4) . .
C20 C19 C24 118.0(4) . .
C20 C19 C18 120.4(4) . .
C24 C19 C18 121.4(4) . .
C21 C20 C19 122.4(4) . .
C21 C20 H20 118.8 . .
C19 C20 H20 118.8 . .
C20 C21 C22 118.7(4) . .
C20 C21 H21 120.6 . .
C22 C21 H21 120.6 . .
C23 C22 C21 120.7(4) . .
C23 C22 H22 119.6 . .
C21 C22 H22 119.6 . .
C22 C23 C24 120.5(4) . .
C22 C23 H23 119.8 . .
C24 C23 H23 119.8 . .
O4 C24 C23 119.0(4) . .
O4 C24 C19 121.3(4) . .
C23 C24 C19 119.6(4) . .
N1 C25 C26 122.7(4) . .
N1 C25 H25 118.7 . .
C26 C25 H25 118.7 . .
C27 C26 C25 118.7(5) . .
C27 C26 H26 120.6 . .
C25 C26 H26 120.6 . .
C26 C27 C28 119.5(5) . .
C26 C27 H27 120.3 . .
C28 C27 H27 120.3 . .
C27 C28 C29 118.7(5) . .
C27 C28 H28 120.6 . .
C29 C28 H28 120.6 . .
N1 C29 C28 122.5(4) . .
N1 C29 H29 118.7 . .
C28 C29 H29 118.7 . .
N2 C30 C31 123.6(4) . .
N2 C30 H30 118.2 . .
C31 C30 H30 118.2 . .
C32 C31 C30 118.8(4) . .
C32 C31 H31 120.6 . .
C30 C31 H31 120.6 . .
C31 C32 C33 118.3(4) . .
C31 C32 H32 120.9 . .
C33 C32 H32 120.9 . .
C34 C33 C32 119.2(4) . .
C34 C33 H33 120.4 . .
C32 C33 H33 120.4 . .
N2 C34 C33 123.4(4) . .
N2 C34 H34 118.3 . .
C33 C34 H34 118.3 . .
C36B C35 O5 118.3(7) . .
C36B C35 C36A 68.8(8) . .
O5 C35 C36A 117.5(7) . .
C35 C36A H36A 109.5 . .
C35 C36A H36B 109.5 . .
H36A C36A H36B 109.5 . .
C35 C36A H36C 109.5 . .
H36A C36A H36C 109.5 . .
H36B C36A H36C 109.5 . .
C35 C36B H36D 109.5 . .
C35 C36B H36E 109.5 . .
H36D C36B H36E 109.5 . .
C35 C36B H36F 109.5 . .
H36D C36B H36F 109.5 . .
H36E C36B H36F 109.5 . .
O7 C37 C42 119.5(4) . .
O7 C37 C38 120.8(4) . .
C42 C37 C38 119.6(4) . .
C39 C38 C37 118.1(4) . .
C39 C38 C48 121.5(4) . .
C37 C38 C48 120.4(3) . .
C40 C39 C38 122.6(4) . .
C40 C39 H40 118.7 . .
C38 C39 H40 118.7 . .
C39 C40 C41 118.9(4) . .
C39 C40 H41 120.6 . .
C41 C40 H41 120.6 . .
C42 C41 C40 120.2(5) . .
C42 C41 H42 119.9 . .
C40 C41 H42 119.9 . .
C41 C42 C37 120.6(4) . .
C41 C42 H43 119.7 . .
C37 C42 H43 119.7 . .
O6 C43 C44 120.4(4) . .
O6 C43 C48 120.4(4) . .
C44 C43 C48 119.1(4) . .
C45 C44 C43 121.1(5) . .
C45 C44 H44 119.5 . .
C43 C44 H44 119.5 . .
C46 C45 C44 121.0(5) . .
C46 C45 H45 119.5 . .
C44 C45 H45 119.5 . .
C45 C46 C47 119.1(4) . .
C45 C46 H46 120.4 . .
C47 C46 H46 120.4 . .
C46 C47 C48 122.1(5) . .
C46 C47 H47 118.9 . .
C48 C47 H47 118.9 . .
C47 C48 C43 117.5(4) . .
C47 C48 C38 121.0(4) . .
C43 C48 C38 121.5(4) . .
C50 C49 N3 127.3(7) . .
C50 C49 H49 116.4 . .
N3 C49 H49 116.4 . .
C49 C50 C51 120.1(8) . .
C49 C50 H50 119.9 . .
C51 C50 H50 119.9 . .
C50 C51 C52 115.3(7) . .
C50 C51 H51 122.4 . .
C52 C51 H51 122.4 . .
C53 C52 C51 116.6(8) . .
C53 C52 H52 121.7 . .
C51 C52 H52 121.7 . .
N3 C53 C52 135.3(8) . .
N3 C53 H53 112.3 . .
C52 C53 H53 112.3 . .
O8 C54 C55 120.2(5) . .
O8 C54 C59 120.0(4) . .
C55 C54 C59 119.8(5) . .
C56 C55 C54 120.5(6) . .
C56 C55 H55 119.8 . .
C54 C55 H55 119.8 . .
C55 C56 C57 120.4(6) . .
C55 C56 H56 119.8 . .
C57 C56 H56 119.8 . .
C58 C57 C56 120.3(6) . .
C58 C57 H57 119.8 . .
C56 C57 H57 119.8 . .
C57 C58 C59 121.2(6) . .
C57 C58 H58 119.4 . .
C59 C58 H58 119.4 . .
C58 C59 C54 117.8(5) . .
C58 C59 C60 121.3(5) . .
C54 C59 C60 120.9(4) . .
C61 C60 C65 118.8(5) . .
C61 C60 C59 121.1(4) . .
C65 C60 C59 120.2(4) . .
C62 C61 C60 121.2(5) . .
C62 C61 H61 119.4 . .
C60 C61 H61 119.4 . .
C63 C62 C61 119.2(5) . .
C63 C62 H62 120.4 . .
C61 C62 H62 120.4 . .
C62 C63 C64 121.0(5) . .
C62 C63 H63 119.5 . .
C64 C63 H63 119.5 . .
C63 C64 C65 120.4(5) . .
C63 C64 H64 119.8 . .
C65 C64 H64 119.8 . .
O9 C65 C64 120.2(4) . .
O9 C65 C60 120.5(4) . .
C64 C65 C60 119.3(4) . .
O10 C66 C67 127.3(6) . .
O10 C66 H67 105.5 . .
C67 C66 H67 105.5 . .
O10 C66 H66 105.5 . .
C67 C66 H66 105.5 . .
H67 C66 H66 106.1 . .
C66 C67 H70 109.5 . .
C66 C67 H68 109.5 . .
H70 C67 H68 109.5 . .
C66 C67 H69 109.5 . .
H70 C67 H69 109.5 . .
H68 C67 H69 109.5 . .

loop_
_geom_bond_atom_site_label_1
_geom_bond_atom_site_label_2
_geom_bond_distance
_geom_bond_site_symmetry_2
Mn1 O7 1.900(3) 2_566
Mn1 O7 1.900(3) .
Mn1 O6 1.902(2) 2_566
Mn1 O6 1.902(2) .
Mn1 O5 2.358(3) .
Mn1 O5 2.358(3) 2_566
Mn1 Na1 3.1527(17) .
Mn1 Na1 3.1527(17) 2_566
Mn2 O4 1.880(3) .
Mn2 O1 1.898(3) .
Mn2 O2 1.909(2) .
Mn2 O3 1.917(3) .
Mn2 N1 2.192(3) .
Mn2 Na2 3.307(2) .
Mn2 Na1 3.3390(17) .
Mn3 O8 1.897(3) .
Mn3 O8 1.897(3) 2
Mn3 O9 1.906(3) .
Mn3 O9 1.906(3) 2
Mn3 O10 2.372(3) 2
Mn3 O10 2.372(3) .
Mn3 Na2 3.1416(17) .
Mn3 Na2 3.1416(17) 2
Na1 O7 2.333(3) 2_566
Na1 O4 2.334(3) .
Na1 O2 2.351(3) .
Na1 O6 2.396(3) .
Na1 N2 2.484(4) .
Na1 O5 2.641(4) .
Na2 O3 2.330(4) .
Na2 O1 2.345(3) .
Na2 O9 2.363(3) .
Na2 O8 2.411(3) 2
Na2 N3 2.501(6) .
Na2 O10 2.519(4) .
N1 C29 1.329(5) .
N1 C25 1.337(5) .
N2 C34 1.333(5) .
N2 C30 1.334(5) .
N3 C53 1.223(7) .
N3 C49 1.441(8) .
O1 C1 1.349(5) .
O2 C12 1.349(5) .
O3 C13 1.349(5) .
O4 C24 1.354(5) .
O5 C35 1.416(7) .
O5 H5A 0.89(7) .
O6 C43 1.347(5) .
O7 C37 1.349(4) .
O7 Na1 2.333(3) 2_566
O8 C54 1.364(5) .
O8 Na2 2.411(3) 2
O9 C65 1.343(5) .
O10 C66 1.279(6) .
O10 H10A 1.0000 .
C1 C2 1.390(6) .
C1 C6 1.405(5) .
C2 C3 1.375(6) .
C2 H2 0.9500 .
C3 C4 1.371(6) .
C3 H3 0.9500 .
C4 C5 1.389(6) .
C4 H4 0.9500 .
C5 C6 1.374(6) .
C5 H5 0.9500 .
C6 C7 1.483(5) .
C7 C8 1.394(6) .
C7 C12 1.412(6) .
C8 C9 1.399(6) .
C8 H8 0.9500 .
C9 C10 1.370(6) .
C9 H9 0.9500 .
C10 C11 1.381(6) .
C10 H10 0.9500 .
C11 C12 1.399(5) .
C11 H11 0.9500 .
C13 C18 1.394(6) .
C13 C14 1.412(5) .
C14 C15 1.376(6) .
C14 H14 0.9500 .
C15 C16 1.366(6) .
C15 H15 0.9500 .
C16 C17 1.380(6) .
C16 H16 0.9500 .
C17 C18 1.388(6) .
C17 H17 0.9500 .
C18 C19 1.492(6) .
C19 C20 1.387(6) .
C19 C24 1.403(5) .
C20 C21 1.374(6) .
C20 H20 0.9500 .
C21 C22 1.379(6) .
C21 H21 0.9500 .
C22 C23 1.376(6) .
C22 H22 0.9500 .
C23 C24 1.389(6) .
C23 H23 0.9500 .
C25 C26 1.369(6) .
C25 H25 0.9500 .
C26 C27 1.364(7) .
C26 H26 0.9500 .
C27 C28 1.365(7) .
C27 H27 0.9500 .
C28 C29 1.376(6) .
C28 H28 0.9500 .
C29 H29 0.9500 .
C30 C31 1.379(6) .
C30 H30 0.9500 .
C31 C32 1.369(6) .
C31 H31 0.9500 .
C32 C33 1.374(6) .
C32 H32 0.9500 .
C33 C34 1.372(6) .
C33 H33 0.9500 .
C34 H34 0.9500 .
C35 C36B 1.298(11) .
C35 C36A 1.421(13) .
C36A H36A 0.9800 .
C36A H36B 0.9800 .
C36A H36C 0.9800 .
C36B H36D 0.9800 .
C36B H36E 0.9800 .
C36B H36F 0.9800 .
C37 C42 1.386(6) .
C37 C38 1.404(5) .
C38 C39 1.393(5) .
C38 C48 1.479(6) .
C39 C40 1.364(7) .
C39 H40 0.9500 .
C40 C41 1.390(7) .
C40 H41 0.9500 .
C41 C42 1.385(6) .
C41 H42 0.9500 .
C42 H43 0.9500 .
C43 C44 1.387(6) .
C43 C48 1.419(6) .
C44 C45 1.372(6) .
C44 H44 0.9500 .
C45 C46 1.361(7) .
C45 H45 0.9500 .
C46 C47 1.381(6) .
C46 H46 0.9500 .
C47 C48 1.398(6) .
C47 H47 0.9500 .
C49 C50 1.316(8) .
C49 H49 0.9500 .
C50 C51 1.358(8) .
C50 H50 0.9500 .
C51 C52 1.373(8) .
C51 H51 0.9500 .
C52 C53 1.362(9) .
C52 H52 0.9500 .
C53 H53 0.9500 .
C54 C55 1.393(7) .
C54 C59 1.406(6) .
C55 C56 1.362(8) .
C55 H55 0.9500 .
C56 C57 1.368(9) .
C56 H56 0.9500 .
C57 C58 1.368(8) .
C57 H57 0.9500 .
C58 C59 1.395(6) .
C58 H58 0.9500 .
C59 C60 1.469(6) .
C60 C61 1.391(6) .
C60 C65 1.413(6) .
C61 C62 1.385(7) .
C61 H61 0.9500 .
C62 C63 1.375(7) .
C62 H62 0.9500 .
C63 C64 1.380(6) .
C63 H63 0.9500 .
C64 C65 1.386(6) .
C64 H64 0.9500 .
C66 C67 1.430(7) .
C66 H67 0.9900 .
C66 H66 0.9900 .
C67 H70 0.9800 .
C67 H68 0.9800 .
C67 H69 0.9800 .
